data_7055823
loop_
_publ_author_name
'Mahmoudi, Ghodrat'
'Afkhami, Farhad Akbari'
'Jena, Himanshu Sekhar'
'Nematollahi, Parisa'
'Esrafili, Mehdi D.'
'Garczarek, Piotr'
'Van Hecke, Kristof'
'Servati Gargari, Masoumeh'
'Kirillov, Alexander M.'

_publ_section_title
;
 Halide ion-driven self-assembly of Zn(ii) compounds derived from an
 asymmetrical hydrazone building block: a combined experimental and
 theoretical study
;
_journal_issue 12
_journal_name_full 'New J. Chem.'
_journal_page_first 10116
_journal_paper_doi 10.1039/C6NJ01534D
_journal_volume 40
_journal_year 2016
_chemical_formula_moiety 'C26 H22 I2 N6 O4 Zn, 2(C H4 O)'
_chemical_formula_sum 'C28 H30 I2 N6 O6 Zn'
_chemical_formula_weight 865.77
_chemical_name_systematic
;
 ? 
;
_space_group_crystal_system orthorhombic
_space_group_IT_number 60
_space_group_name_Hall '-P 2n 2ab'
_space_group_name_H-M_alt 'P b c n'
_symmetry_space_group_name_Hall '-P 2n 2ab'
_symmetry_space_group_name_H-M 'P b c n'
_atom_sites_solution_hydrogens geom
_atom_sites_solution_primary direct
_atom_sites_solution_secondary difmap
_audit_creation_date 2013-04-17
_audit_creation_method
;
  Olex2 1.2
  (compiled 2013.03.22 svn.r2654, GUI svn.r4446)
;
_audit_update_record
;
2015-01-07 deposited with the CCDC.
2016-10-14 downloaded from the CCDC.
;
_cell_angle_alpha 90.00
_cell_angle_beta 90.00
_cell_angle_gamma 90.00
_cell_formula_units_Z 4
_cell_length_a 7.81700(19)
_cell_length_b 13.0929(4)
_cell_length_c 30.6293(9)
_cell_measurement_reflns_used 2784
_cell_measurement_temperature 100(2)
_cell_measurement_theta_max 74.8540
_cell_measurement_theta_min 5.7750
_cell_volume 3134.82(15)
_computing_cell_refinement
;
CrysAlisPro, Agilent Technologies,
Version 1.171.36.28 (release 01-02-2013 CrysAlis171 .NET)
(compiled Feb  1 2013,16:14:44)
;
_computing_data_collection
;
CrysAlisPro, Agilent Technologies,
Version 1.171.36.28 (release 01-02-2013 CrysAlis171 .NET)
(compiled Feb  1 2013,16:14:44)
;
_computing_data_reduction
;
CrysAlisPro, Agilent Technologies,
Version 1.171.36.28 (release 01-02-2013 CrysAlis171 .NET)
(compiled Feb  1 2013,16:14:44)
;
_computing_molecular_graphics
;
O. V. Dolomanov, L. J. Bourhis, R. J. Gildea, J. A. K. Howard and H. Puschmann,
OLEX2: a complete structure solution, refinement and analysis program.
J. Appl. Cryst. (2009). 42, 339-341.
;
_computing_publication_material
;
O. V. Dolomanov, L. J. Bourhis, R. J. Gildea, J. A. K. Howard and H. Puschmann,
OLEX2: a complete structure solution, refinement and analysis program.
J. Appl. Cryst. (2009). 42, 339-341.
;
_computing_structure_refinement
;
SHELXL, G.M. Sheldrick, Acta Cryst.
(2008). A64, 112-122
;
_computing_structure_solution
;
SHELXS, G.M. Sheldrick, Acta Cryst.
(2008). A64, 112-122
;
_diffrn_ambient_temperature 100(2)
_diffrn_detector_area_resol_mean 10.4839
_diffrn_measured_fraction_theta_full 0.9994
_diffrn_measured_fraction_theta_max 0.9994
_diffrn_measurement_details
;
  1 omega  -67.00   11.00   1.0000    1.0000
omega____ theta____ kappa____ phi______ frames
    -      -41.6798   95.0000  -54.0000 78

  2 omega   34.00   70.00   1.0000    2.0000
omega____ theta____ kappa____ phi______ frames
    -      109.1316 -115.0000  158.0000 36

  3 omega  101.00  175.00   1.0000    2.0000
omega____ theta____ kappa____ phi______ frames
    -      109.1316   95.0000  -54.0000 74

  4 omega   33.00   73.00   1.0000    2.0000
omega____ theta____ kappa____ phi______ frames
    -      109.1316  -31.0000  144.0000 40

  5 omega  -34.00   22.00   1.0000    1.0000
omega____ theta____ kappa____ phi______ frames
    -      -41.6798   38.0000 -150.0000 56

  6 omega   37.00   97.00   1.0000    1.0000
omega____ theta____ kappa____ phi______ frames
    -       41.6798 -125.0000  -90.0000 60

  7 omega -125.00  -91.00   1.0000    2.0000
omega____ theta____ kappa____ phi______ frames
    -      -43.5000  -94.0000   90.0000 34

  8 omega   47.00   98.00   1.0000    2.0000
omega____ theta____ kappa____ phi______ frames
    -      109.1316  -45.0000 -180.0000 51

  9 omega   39.00   74.00   1.0000    2.0000
omega____ theta____ kappa____ phi______ frames
    -      109.1316  -30.0000  -30.0000 35

 10 omega   30.00   99.00   1.0000    2.0000
omega____ theta____ kappa____ phi______ frames
    -      109.1316  -95.0000   15.0000 69

 11 omega   39.00   89.00   1.0000    2.0000
omega____ theta____ kappa____ phi______ frames
    -      109.1316  -45.0000   30.0000 50

 12 omega   59.00   87.00   1.0000    2.0000
omega____ theta____ kappa____ phi______ frames
    -      109.1316  -30.0000 -150.0000 28

 13 omega   34.00   60.00   1.0000    2.0000
omega____ theta____ kappa____ phi______ frames
    -      109.1316  -30.0000    0.0000 26
;
_diffrn_measurement_device_type 'SuperNova, Dual, Cu at zero, Atlas'
_diffrn_measurement_method '\w scans'
_diffrn_orient_matrix_UB_11 0.0554806000
_diffrn_orient_matrix_UB_12 0.0356183000
_diffrn_orient_matrix_UB_13 -0.0458028000
_diffrn_orient_matrix_UB_21 0.0553031000
_diffrn_orient_matrix_UB_22 0.1036576000
_diffrn_orient_matrix_UB_23 0.0191348000
_diffrn_orient_matrix_UB_31 0.1808197000
_diffrn_orient_matrix_UB_32 -0.0427330000
_diffrn_orient_matrix_UB_33 0.0081982000
_diffrn_radiation_monochromator mirror
_diffrn_radiation_type 'Cu K\a'
_diffrn_radiation_wavelength 1.5418
_diffrn_reflns_av_R_equivalents 0.0589
_diffrn_reflns_av_unetI/netI 0.0523
_diffrn_reflns_limit_h_max 9
_diffrn_reflns_limit_h_min -6
_diffrn_reflns_limit_k_max 13
_diffrn_reflns_limit_k_min -15
_diffrn_reflns_limit_l_max 37
_diffrn_reflns_limit_l_min -33
_diffrn_reflns_number 10924
_diffrn_reflns_theta_full 70.07
_diffrn_reflns_theta_max 70.07
_diffrn_reflns_theta_min 5.78
_diffrn_source 'SuperNova (Cu) X-ray Source'
_exptl_absorpt_coefficient_mu 16.982
_exptl_absorpt_correction_T_max 0.992
_exptl_absorpt_correction_T_min 0.986
_exptl_absorpt_correction_type analytical
_exptl_absorpt_process_details
;
CrysAlisPro, Agilent Technologies,
Version 1.171.36.28 (release 01-02-2013 CrysAlis171 .NET)
(compiled Feb  1 2013,16:14:44)
Analytical numeric absorption correction using a multifaceted crystal
            model based on expressions derived by R.C. Clark & J.S. Reid.
(Clark, R. C. & Reid, J. S. (1995). Acta Cryst. A51, 887-897)
;
_exptl_crystal_colour colourless
_exptl_crystal_colour_primary colourless
_exptl_crystal_density_diffrn 1.834
_exptl_crystal_density_method 'not measured'
_exptl_crystal_description block
_exptl_crystal_F_000 1696
_exptl_crystal_size_max 0.1177
_exptl_crystal_size_mid 0.0606
_exptl_crystal_size_min 0.0551
_refine_diff_density_max 1.062
_refine_diff_density_min -0.871
_refine_diff_density_rms 0.123
_refine_ls_extinction_method none
_refine_ls_goodness_of_fit_ref 1.024
_refine_ls_hydrogen_treatment mixed
_refine_ls_matrix_type full
_refine_ls_number_parameters 201
_refine_ls_number_reflns 2959
_refine_ls_number_restraints 1
_refine_ls_restrained_S_all 1.024
_refine_ls_R_factor_all 0.0533
_refine_ls_R_factor_gt 0.0382
_refine_ls_shift/su_max 0.000
_refine_ls_shift/su_mean 0.000
_refine_ls_structure_factor_coef Fsqd
_refine_ls_weighting_details 'calc w=1/[\s^2^(Fo^2^)+(0.0465P)^2^+0.0000P] where P=(Fo^2^+2Fc^2^)/3'
_refine_ls_weighting_scheme calc
_refine_ls_wR_factor_gt 0.0909
_refine_ls_wR_factor_ref 0.1007
_reflns_number_gt 2334
_reflns_number_total 2959
_reflns_threshold_expression >2sigma(I)
_cod_data_source_file c6nj01534d2.cif
_cod_data_source_block fa002
_cod_depositor_comments 'Adding full bibliography for 7055823--7055825.cif.'
_cod_database_code 7055823
_chemical_oxdiff_formula 'C24 H15 I1 N3 O3 Zn'
_reflns_odcompleteness_completeness 99.94
_reflns_odcompleteness_iscentric 1
_reflns_odcompleteness_theta 66.97
_olex2_refinement_description
;
1. Fixed Uiso
 At 1.2 times of:
  All C(H) groups
 At 1.5 times of:
  All C(H,H,H) groups, All O(H) groups
2. Restrained distances
 H2A-N2
 0.88 with sigma of 0.01
3.a Aromatic/amide H refined with riding coordinates:
 C1(H1), C2(H2), C4(H4), C5(H5), C7(H7), C9(H9), C10(H10), C12(H12), C13(H13)
3.b Idealised Me refined as rotating group:
 C14(H14A,H14B,H14C)
3.c Idealised tetrahedral OH refined as rotating group:
 O2(H2B), O3(H3)
;

loop_
_space_group_symop_id
_space_group_symop_operation_xyz
1 'x, y, z'
2 '-x+1/2, -y+1/2, z+1/2'
3 'x+1/2, -y+1/2, -z'
4 '-x, y, -z+1/2'
5 '-x, -y, -z'
6 'x-1/2, y-1/2, -z-1/2'
7 '-x-1/2, y-1/2, z'
8 'x, -y, z-1/2'

loop_
_atom_site_label
_atom_site_type_symbol
_atom_site_fract_x
_atom_site_fract_y
_atom_site_fract_z
_atom_site_U_iso_or_equiv
_atom_site_adp_type
_atom_site_occupancy
_atom_site_symmetry_multiplicity
_atom_site_calc_flag
_atom_site_refinement_flags
C1 C 0.0600(6) 0.0917(3) 0.30183(15) 0.0199(10) Uani 1 1 d .
H1 H -0.0547 0.0787 0.2932 0.024 Uiso 1 1 calc R
C2 C 0.1429(6) 0.0209(3) 0.32836(16) 0.0202(10) Uani 1 1 d .
H2 H 0.0864 -0.0402 0.3369 0.024 Uiso 1 1 calc R
C3 C 0.3082(6) 0.0403(4) 0.34216(15) 0.0190(9) Uani 1 1 d .
C4 C 0.3891(6) 0.1284(3) 0.32690(16) 0.0198(9) Uani 1 1 d .
H4 H 0.5040 0.1430 0.3349 0.024 Uiso 1 1 calc R
C5 C 0.2993(6) 0.1943(4) 0.29986(16) 0.0192(9) Uani 1 1 d .
H5 H 0.3551 0.2537 0.2892 0.023 Uiso 1 1 calc R
C6 C 0.3855(6) -0.0348(3) 0.37315(15) 0.0183(9) Uani 1 1 d .
C7 C 0.6544(6) -0.0134(4) 0.46299(15) 0.0203(10) Uani 1 1 d .
H7 H 0.6669 0.0586 0.4610 0.024 Uiso 1 1 calc R
C8 C 0.7347(6) -0.0669(3) 0.49944(15) 0.0172(9) Uani 1 1 d .
C9 C 0.7191(6) -0.1724(4) 0.50593(16) 0.0207(10) Uani 1 1 d .
H9 H 0.6500 -0.2118 0.4867 0.025 Uiso 1 1 calc R
C10 C 0.8037(6) -0.2198(4) 0.54009(16) 0.0204(10) Uani 1 1 d .
H10 H 0.7915 -0.2913 0.5443 0.024 Uiso 1 1 calc R
C11 C 0.9066(6) -0.1631(3) 0.56834(16) 0.0185(9) Uani 1 1 d .
C12 C 0.9232(6) -0.0582(3) 0.56216(15) 0.0184(9) Uani 1 1 d .
H12 H 0.9936 -0.0191 0.5812 0.022 Uiso 1 1 calc R
C13 C 0.8370(6) -0.0111(3) 0.52832(16) 0.0195(9) Uani 1 1 d .
H13 H 0.8475 0.0606 0.5246 0.023 Uiso 1 1 calc R
C14 C 0.5707(7) 0.2971(4) 0.40515(17) 0.0249(10) Uani 1 1 d .
H14A H 0.6388 0.3460 0.3882 0.037 Uiso 1 1 calc R
H14B H 0.5614 0.3209 0.4354 0.037 Uiso 1 1 calc R
H14C H 0.4562 0.2915 0.3924 0.037 Uiso 1 1 calc R
H2A H 0.537(7) 0.0669(17) 0.3996(19) 0.030 Uiso 1 1 d D
I1 I 0.22248(4) 0.37820(3) 0.206229(12) 0.03050(13) Uani 1 1 d .
N1 N 0.1363(5) 0.1771(3) 0.28814(13) 0.0180(8) Uani 1 1 d .
N2 N 0.5013(5) 0.0035(3) 0.40115(13) 0.0187(8) Uani 1 1 d D
N3 N 0.5680(5) -0.0598(3) 0.43363(13) 0.0198(8) Uani 1 1 d .
O1 O 0.3356(4) -0.1242(2) 0.37365(11) 0.0205(7) Uani 1 1 d .
O2 O 0.9926(4) -0.2062(2) 0.60197(10) 0.0200(7) Uani 1 1 d .
H2B H 0.9543 -0.2652 0.6065 0.030 Uiso 1 1 calc R
O3 O 0.6525(4) 0.1992(3) 0.40435(13) 0.0284(8) Uani 1 1 d .
H3 H 0.7588 0.2070 0.4021 0.043 Uiso 1 1 calc R
Zn1 Zn 0.0000 0.27934(6) 0.2500 0.0171(2) Uani 1 2 d S

loop_
_atom_site_aniso_label
_atom_site_aniso_U_11
_atom_site_aniso_U_22
_atom_site_aniso_U_33
_atom_site_aniso_U_23
_atom_site_aniso_U_13
_atom_site_aniso_U_12
C1 0.019(2) 0.020(2) 0.020(2) -0.0004(18) 0.0011(19) 0.0001(18)
C2 0.022(2) 0.015(2) 0.023(3) 0.0008(18) -0.0039(19) -0.0004(18)
C3 0.018(2) 0.021(2) 0.018(2) 0.0031(18) -0.0015(18) 0.0064(18)
C4 0.016(2) 0.024(2) 0.020(2) 0.0017(18) -0.0045(18) -0.0041(19)
C5 0.019(2) 0.015(2) 0.024(3) 0.0031(18) -0.0001(18) -0.0005(17)
C6 0.016(2) 0.021(2) 0.018(2) 0.0012(18) 0.0019(18) 0.0011(19)
C7 0.018(2) 0.021(2) 0.023(2) 0.0035(19) 0.0021(19) 0.0037(18)
C8 0.019(2) 0.018(2) 0.015(2) 0.0026(17) 0.0031(18) 0.0011(17)
C9 0.021(2) 0.018(2) 0.023(2) -0.0007(18) -0.0041(19) -0.0016(19)
C10 0.021(2) 0.016(2) 0.024(3) 0.0012(18) -0.0013(19) -0.0053(19)
C11 0.014(2) 0.021(2) 0.020(2) 0.0024(18) 0.0027(18) 0.0060(18)
C12 0.020(2) 0.017(2) 0.018(2) -0.0011(17) -0.0005(18) -0.0009(18)
C13 0.020(2) 0.015(2) 0.024(2) 0.0003(18) 0.0009(19) -0.0003(18)
C14 0.027(3) 0.021(2) 0.026(3) 0.001(2) -0.001(2) 0.006(2)
I1 0.02475(19) 0.0350(2) 0.0317(2) 0.01282(14) -0.00302(13) -0.00959(14)
N1 0.0194(19) 0.0143(18) 0.020(2) 0.0010(15) -0.0023(16) 0.0005(15)
N2 0.0196(18) 0.0151(18) 0.0212(19) 0.0067(15) -0.0028(17) -0.0003(15)
N3 0.0186(19) 0.0206(19) 0.020(2) 0.0047(16) -0.0028(16) 0.0025(15)
O1 0.0227(16) 0.0153(16) 0.0234(18) 0.0035(13) -0.0059(14) -0.0024(13)
O2 0.0235(17) 0.0146(15) 0.0219(17) 0.0058(13) -0.0076(14) -0.0008(13)
O3 0.0175(17) 0.0215(17) 0.046(2) 0.0006(16) -0.0058(16) -0.0021(14)
Zn1 0.0164(4) 0.0156(4) 0.0193(4) 0.000 -0.0026(3) 0.000

loop_
_atom_type_symbol
_atom_type_description
_atom_type_scat_dispersion_real
_atom_type_scat_dispersion_imag
_atom_type_scat_source
C C 0.0181 0.0091 'International Tables Vol C Tables 4.2.6.8 and 6.1.1.4'
H H 0.0000 0.0000 'International Tables Vol C Tables 4.2.6.8 and 6.1.1.4'
N N 0.0311 0.0180 'International Tables Vol C Tables 4.2.6.8 and 6.1.1.4'
O O 0.0492 0.0322 'International Tables Vol C Tables 4.2.6.8 and 6.1.1.4'
I I -0.3257 6.8362 'International Tables Vol C Tables 4.2.6.8 and 6.1.1.4'
Zn Zn -1.5491 0.6778 'International Tables Vol C Tables 4.2.6.8 and 6.1.1.4'

loop_
_exptl_crystal_face_index_h
_exptl_crystal_face_index_k
_exptl_crystal_face_index_l
_exptl_crystal_face_perp_dist
_exptl_oxdiff_crystal_face_indexfrac_h
_exptl_oxdiff_crystal_face_indexfrac_k
_exptl_oxdiff_crystal_face_indexfrac_l
_exptl_oxdiff_crystal_face_x
_exptl_oxdiff_crystal_face_y
_exptl_oxdiff_crystal_face_z
-5 -3 -5 0.0395 -4.9918 -2.9989 -4.9600 -0.1566 -0.6818 -0.8151
0 5 -17 0.0342 0.0004 4.9869 -16.9992 0.9563 0.1917 -0.3524
2 -1 -19 0.0267 1.9941 -1.0098 -18.9873 0.9443 -0.3577 0.2481
5 -3 3 0.0393 4.9894 -2.9972 2.9819 0.0335 0.0223 1.0547
4 5 1 0.0309 3.9942 4.9955 0.9624 0.3554 0.7571 0.5166
-4 3 -8 0.0187 -3.9918 2.9943 -7.9818 0.2508 -0.0631 -0.9152
4 -3 10 0.0405 3.9919 -2.9933 9.9797 -0.3422 0.1015 0.9315
-2 -8 1 0.0607 -1.9990 -7.9924 1.0355 -0.4430 -0.9192 -0.0114
-2 0 18 0.0251 -1.9946 0.0100 17.9916 -0.9344 0.2350 -0.2136
-2 0 19 0.0264 -1.9945 0.0106 18.9906 -0.9801 0.2542 -0.2054
-4 5 -2 0.0302 -3.9905 4.9959 -1.9946 0.0479 0.2590 -0.9514

loop_
_geom_angle_atom_site_label_1
_geom_angle_atom_site_label_2
_geom_angle_atom_site_label_3
_geom_angle
_geom_angle_site_symmetry_1
_geom_angle_site_symmetry_3
C2 C1 H1 118.9 . .
N1 C1 H1 118.9 . .
N1 C1 C2 122.2(4) . .
C1 C2 H2 120.3 . .
C3 C2 C1 119.4(4) . .
C3 C2 H2 120.3 . .
C2 C3 C4 118.2(4) . .
C2 C3 C6 116.8(4) . .
C4 C3 C6 125.0(4) . .
C3 C4 H4 120.5 . .
C5 C4 C3 119.0(4) . .
C5 C4 H4 120.5 . .
C4 C5 H5 118.8 . .
N1 C5 C4 122.4(4) . .
N1 C5 H5 118.8 . .
N2 C6 C3 115.6(4) . .
O1 C6 C3 120.3(4) . .
O1 C6 N2 124.0(4) . .
C8 C7 H7 118.7 . .
N3 C7 H7 118.7 . .
N3 C7 C8 122.6(4) . .
C9 C8 C7 122.9(4) . .
C13 C8 C7 118.7(4) . .
C13 C8 C9 118.3(4) . .
C8 C9 H9 119.7 . .
C10 C9 C8 120.5(5) . .
C10 C9 H9 119.7 . .
C9 C10 H10 119.8 . .
C9 C10 C11 120.4(4) . .
C11 C10 H10 119.8 . .
C12 C11 C10 119.6(4) . .
O2 C11 C10 122.5(4) . .
O2 C11 C12 117.9(4) . .
C11 C12 H12 120.1 . .
C13 C12 C11 119.8(4) . .
C13 C12 H12 120.1 . .
C8 C13 H13 119.3 . .
C12 C13 C8 121.4(4) . .
C12 C13 H13 119.3 . .
H14A C14 H14B 109.5 . .
H14A C14 H14C 109.5 . .
H14B C14 H14C 109.5 . .
O3 C14 H14A 109.5 . .
O3 C14 H14B 109.5 . .
O3 C14 H14C 109.5 . .
C1 N1 C5 118.7(4) . .
C1 N1 Zn1 119.2(3) . .
C5 N1 Zn1 122.0(3) . .
C6 N2 H2A 122(4) . .
C6 N2 N3 119.1(4) . .
N3 N2 H2A 119(4) . .
C7 N3 N2 114.7(4) . .
C11 O2 H2B 109.5 . .
C14 O3 H3 109.5 . .
I1 Zn1 I1 118.97(4) 4 .
N1 Zn1 I1 112.48(11) . 4
N1 Zn1 I1 105.89(11) 4 4
N1 Zn1 I1 112.48(11) 4 .
N1 Zn1 I1 105.89(11) . .
N1 Zn1 N1 99.5(2) 4 .

loop_
_geom_bond_atom_site_label_1
_geom_bond_atom_site_label_2
_geom_bond_distance
_geom_bond_site_symmetry_2
C1 H1 0.9500 .
C1 C2 1.393(6) .
C1 N1 1.336(6) .
C2 H2 0.9500 .
C2 C3 1.383(7) .
C3 C4 1.396(6) .
C3 C6 1.494(6) .
C4 H4 0.9500 .
C4 C5 1.387(6) .
C5 H5 0.9500 .
C5 N1 1.342(6) .
C6 N2 1.344(6) .
C6 O1 1.235(6) .
C7 H7 0.9500 .
C7 C8 1.459(6) .
C7 N3 1.278(6) .
C8 C9 1.402(7) .
C8 C13 1.398(7) .
C9 H9 0.9500 .
C9 C10 1.384(7) .
C10 H10 0.9500 .
C10 C11 1.395(7) .
C11 C12 1.393(6) .
C11 O2 1.353(5) .
C12 H12 0.9500 .
C12 C13 1.381(7) .
C13 H13 0.9500 .
C14 H14A 0.9800 .
C14 H14B 0.9800 .
C14 H14C 0.9800 .
C14 O3 1.433(6) .
I1 Zn1 2.5490(5) .
N1 Zn1 2.072(4) .
N2 H2A 0.877(10) .
N2 N3 1.395(5) .
O2 H2B 0.8400 .
O3 H3 0.8400 .
Zn1 I1 2.5490(5) 4
Zn1 N1 2.072(4) 4
